data_7154469
loop_
_publ_author_name
'Quintero, Celso'
'Valderrama, Mauricio'
'Becerra, Alexandra'
'Daniliuc, Constantin G.'
'Rojas, Rene S.'

_publ_section_title
;
 Synthesis of 4(3H)quinazolinimines by reaction of
 (E)-N-(aryl)-acetimidoyl or -benzimidoyl chloride with amines.
;
_journal_issue 22
_journal_name_full 'Organic &amp; biomolecular chemistry'
_journal_page_first 6183
_journal_page_last 6193
_journal_paper_doi 10.1039/c5ob00444f
_journal_volume 13
_journal_year 2015
_chemical_formula_sum 'C16 H15 N3 O'
_chemical_formula_weight 265.31
_chemical_name_systematic
; 
 ? 
;
_space_group_IT_number 14
_symmetry_cell_setting monoclinic
_symmetry_space_group_name_Hall '-P 2yn'
_symmetry_space_group_name_H-M 'P 1 21/n 1'
_atom_sites_solution_hydrogens geom
_atom_sites_solution_primary direct
_atom_sites_solution_secondary difmap
_audit_creation_method SHELXL-97
_audit_update_record
;
2014-06-13 deposited with the CCDC.
2015-04-23 downloaded from the CCDC.
;
_cell_angle_alpha 90.00
_cell_angle_beta 96.058(2)
_cell_angle_gamma 90.00
_cell_formula_units_Z 4
_cell_length_a 8.9276(2)
_cell_length_b 9.0785(2)
_cell_length_c 16.8687(3)
_cell_measurement_reflns_used 2733
_cell_measurement_temperature 223(2)
_cell_measurement_theta_max 28.28
_cell_measurement_theta_min 4.08
_cell_volume 1359.56(5)
_computing_cell_refinement 'Collect (Nonius B.V., 1998)'
_computing_data_collection 'Collect (Nonius B.V., 1998)'
_computing_data_reduction 'Denzo-SMN (Otwinowski & Minor, 1997)'
_computing_molecular_graphics 'XP (BrukerAXS, 2000)'
_computing_publication_material 'SHELXL-97 (Sheldrick, 1997)'
_computing_structure_refinement 'SHELXL-97 (Sheldrick, 1997)'
_computing_structure_solution 'SHELXS-97 (Sheldrick, 1990)'
_diffrn_ambient_temperature 223(2)
_diffrn_measured_fraction_theta_full 0.972
_diffrn_measured_fraction_theta_max 0.972
_diffrn_measurement_device_type 'Nonius KappaCCD APEXII'
_diffrn_measurement_method '\w and \f scans'
_diffrn_radiation_monochromator 'Montel mirror'
_diffrn_radiation_source 'rotating anode Nonius FR591'
_diffrn_radiation_type MoK\a
_diffrn_radiation_wavelength 0.71073
_diffrn_reflns_av_R_equivalents 0.033
_diffrn_reflns_av_sigmaI/netI 0.0245
_diffrn_reflns_limit_h_max 11
_diffrn_reflns_limit_h_min 0
_diffrn_reflns_limit_k_max 11
_diffrn_reflns_limit_k_min 0
_diffrn_reflns_limit_l_max 20
_diffrn_reflns_limit_l_min -21
_diffrn_reflns_number 8031
_diffrn_reflns_theta_full 26.37
_diffrn_reflns_theta_max 26.37
_diffrn_reflns_theta_min 4.17
_exptl_absorpt_coefficient_mu 0.084
_exptl_absorpt_correction_T_max 0.9851
_exptl_absorpt_correction_T_min 0.9753
_exptl_absorpt_correction_type multi-scan
_exptl_absorpt_process_details 'Denzo (Otwinowski, Borek, Majewski & Minor, 2003)'
_exptl_crystal_colour colourless
_exptl_crystal_density_diffrn 1.296
_exptl_crystal_density_method 'not measured'
_exptl_crystal_description prism
_exptl_crystal_F_000 560
_exptl_crystal_size_max 0.30
_exptl_crystal_size_mid 0.20
_exptl_crystal_size_min 0.18
_refine_diff_density_max 0.181
_refine_diff_density_min -0.151
_refine_diff_density_rms 0.030
_refine_ls_extinction_method none
_refine_ls_goodness_of_fit_ref 1.064
_refine_ls_hydrogen_treatment mixed
_refine_ls_matrix_type full
_refine_ls_number_parameters 189
_refine_ls_number_reflns 2695
_refine_ls_number_restraints 0
_refine_ls_restrained_S_all 1.064
_refine_ls_R_factor_all 0.0510
_refine_ls_R_factor_gt 0.0442
_refine_ls_shift/su_max 0.000
_refine_ls_shift/su_mean 0.000
_refine_ls_structure_factor_coef Fsqd
_refine_ls_weighting_details 'calc w=1/[\s^2^(Fo^2^)+(0.0382P)^2^+0.5074P] where P=(Fo^2^+2Fc^2^)/3'
_refine_ls_weighting_scheme calc
_refine_ls_wR_factor_gt 0.1042
_refine_ls_wR_factor_ref 0.1107
_reflns_number_gt 2386
_reflns_number_total 2695
_reflns_threshold_expression >2sigma(I)
_cod_data_source_file c5ob00444f2.cif
_cod_data_source_block erk7548
_cod_depositor_comments 'Adding full bibliography for 7154465--7154470.cif.'
_cod_original_sg_symbol_H-M P21/n
_cod_database_code 7154469

loop_
_symmetry_equiv_pos_as_xyz
'x, y, z'
'-x+1/2, y+1/2, -z+1/2'
'-x, -y, -z'
'x-1/2, -y-1/2, z-1/2'

loop_
_atom_site_label
_atom_site_type_symbol
_atom_site_fract_x
_atom_site_fract_y
_atom_site_fract_z
_atom_site_U_iso_or_equiv
_atom_site_adp_type
_atom_site_occupancy
_atom_site_symmetry_multiplicity
_atom_site_calc_flag
_atom_site_refinement_flags
N1 N 0.49623(13) 0.55700(13) 0.15125(7) 0.0385(3) Uani 1 1 d .
N3 N 0.28864(12) 0.41144(13) 0.10479(7) 0.0382(3) Uani 1 1 d .
N4 N 0.04342(13) 0.47928(15) 0.10140(8) 0.0458(3) Uani 1 1 d .
O1 O 0.78538(15) 0.66508(15) 0.11227(9) 0.0638(4) Uani 1 1 d .
H01 H 0.705(3) 0.617(2) 0.1281(14) 0.085(7) Uiso 1 1 d .
H02 H 0.861(3) 0.595(3) 0.1114(14) 0.093(8) Uiso 1 1 d .
C2 C 0.43894(15) 0.43250(15) 0.12408(8) 0.0361(3) Uani 1 1 d .
C11 C 0.54103(15) 0.30547(15) 0.11451(9) 0.0381(3) Uani 1 1 d .
C12 C 0.54739(17) 0.23947(18) 0.04081(9) 0.0462(4) Uani 1 1 d .
H12 H 0.4873 0.2753 -0.0042 0.055 Uiso 1 1 calc R
C13 C 0.64233(19) 0.12066(19) 0.03342(10) 0.0511(4) Uani 1 1 d .
H13 H 0.6483 0.0778 -0.0169 0.061 Uiso 1 1 calc R
C14 C 0.72817(17) 0.06485(18) 0.09945(11) 0.0493(4) Uani 1 1 d .
H14 H 0.7899 -0.0178 0.0944 0.059 Uiso 1 1 calc R
C15 C 0.72306(17) 0.13086(17) 0.17305(10) 0.0473(4) Uani 1 1 d .
H15 H 0.7821 0.0935 0.2180 0.057 Uiso 1 1 calc R
C16 C 0.63105(16) 0.25205(17) 0.18065(9) 0.0423(3) Uani 1 1 d .
H16 H 0.6295 0.2981 0.2305 0.051 Uiso 1 1 calc R
C10 C 0.39698(15) 0.67384(15) 0.16053(8) 0.0365(3) Uani 1 1 d .
C9 C 0.45746(17) 0.80900(16) 0.18840(9) 0.0425(3) Uani 1 1 d .
H9 H 0.5623 0.8196 0.1996 0.051 Uiso 1 1 calc R
C8 C 0.36424(18) 0.92617(17) 0.19941(9) 0.0458(4) Uani 1 1 d .
H8 H 0.4059 1.0166 0.2177 0.055 Uiso 1 1 calc R
C7 C 0.20854(18) 0.91188(17) 0.18372(10) 0.0470(4) Uani 1 1 d .
H7 H 0.1457 0.9921 0.1923 0.056 Uiso 1 1 calc R
C6 C 0.14653(17) 0.78092(17) 0.15570(9) 0.0436(3) Uani 1 1 d .
H6 H 0.0415 0.7717 0.1449 0.052 Uiso 1 1 calc R
C5 C 0.23993(15) 0.66142(16) 0.14336(8) 0.0372(3) Uani 1 1 d .
C4 C 0.18086(15) 0.51963(16) 0.11528(8) 0.0376(3) Uani 1 1 d .
C21 C 0.04354(17) 0.32223(18) 0.07894(11) 0.0516(4) Uani 1 1 d .
H21A H -0.0089 0.3085 0.0254 0.062 Uiso 1 1 calc R
H21B H -0.0078 0.2635 0.1166 0.062 Uiso 1 1 calc R
C22 C 0.20821(18) 0.27416(17) 0.08071(11) 0.0524(4) Uani 1 1 d .
H22A H 0.2325 0.1954 0.1197 0.063 Uiso 1 1 calc R
H22B H 0.2315 0.2410 0.0281 0.063 Uiso 1 1 calc R

loop_
_atom_site_aniso_label
_atom_site_aniso_U_11
_atom_site_aniso_U_22
_atom_site_aniso_U_33
_atom_site_aniso_U_23
_atom_site_aniso_U_13
_atom_site_aniso_U_12
N1 0.0331(6) 0.0382(6) 0.0442(7) 0.0002(5) 0.0046(5) -0.0006(5)
N3 0.0337(6) 0.0361(6) 0.0450(7) 0.0002(5) 0.0045(5) -0.0016(5)
N4 0.0340(6) 0.0484(7) 0.0549(8) 0.0000(6) 0.0034(5) -0.0037(5)
O1 0.0398(6) 0.0593(8) 0.0946(10) 0.0052(7) 0.0168(6) 0.0011(6)
C2 0.0330(7) 0.0393(7) 0.0361(7) 0.0042(6) 0.0046(5) 0.0000(5)
C11 0.0335(7) 0.0375(7) 0.0436(8) 0.0017(6) 0.0057(6) -0.0013(6)
C12 0.0468(8) 0.0497(9) 0.0420(8) 0.0011(7) 0.0045(6) 0.0059(7)
C13 0.0513(9) 0.0515(9) 0.0512(9) -0.0095(7) 0.0092(7) 0.0024(7)
C14 0.0392(8) 0.0404(8) 0.0687(10) -0.0037(7) 0.0071(7) 0.0027(6)
C15 0.0375(8) 0.0467(8) 0.0561(9) 0.0056(7) -0.0024(6) 0.0027(6)
C16 0.0368(7) 0.0452(8) 0.0445(8) -0.0016(6) 0.0026(6) 0.0005(6)
C10 0.0351(7) 0.0382(7) 0.0369(7) 0.0032(6) 0.0065(5) -0.0001(6)
C9 0.0393(7) 0.0421(8) 0.0460(8) -0.0007(6) 0.0044(6) -0.0031(6)
C8 0.0535(9) 0.0387(8) 0.0460(8) -0.0036(6) 0.0102(7) -0.0040(7)
C7 0.0497(9) 0.0410(8) 0.0525(9) -0.0004(7) 0.0156(7) 0.0065(7)
C6 0.0371(7) 0.0453(8) 0.0496(8) 0.0025(7) 0.0096(6) 0.0022(6)
C5 0.0353(7) 0.0392(7) 0.0380(7) 0.0039(6) 0.0084(5) 0.0003(6)
C4 0.0336(7) 0.0410(7) 0.0386(7) 0.0042(6) 0.0056(5) 0.0002(6)
C21 0.0412(8) 0.0492(9) 0.0636(10) -0.0030(8) 0.0015(7) -0.0090(7)
C22 0.0439(8) 0.0378(8) 0.0743(11) -0.0004(7) 0.0009(8) -0.0076(7)

loop_
_atom_type_symbol
_atom_type_description
_atom_type_scat_dispersion_real
_atom_type_scat_dispersion_imag
_atom_type_scat_source
C C 0.0033 0.0016 'International Tables Vol C Tables 4.2.6.8 and 6.1.1.4'
H H 0.0000 0.0000 'International Tables Vol C Tables 4.2.6.8 and 6.1.1.4'
N N 0.0061 0.0033 'International Tables Vol C Tables 4.2.6.8 and 6.1.1.4'
O O 0.0106 0.0060 'International Tables Vol C Tables 4.2.6.8 and 6.1.1.4'

loop_
_geom_angle_atom_site_label_1
_geom_angle_atom_site_label_2
_geom_angle_atom_site_label_3
_geom_angle
C2 N1 C10 117.79(11)
C2 N3 C4 123.04(12)
C2 N3 C22 128.63(12)
C4 N3 C22 107.87(11)
C4 N4 C21 107.29(12)
H01 O1 H02 106(2)
N1 C2 N3 123.12(13)
N1 C2 C11 119.19(12)
N3 C2 C11 117.69(12)
C12 C11 C16 119.56(14)
C12 C11 C2 121.02(13)
C16 C11 C2 119.42(13)
C13 C12 C11 120.03(14)
C13 C12 H12 120.0
C11 C12 H12 120.0
C14 C13 C12 120.41(15)
C14 C13 H13 119.8
C12 C13 H13 119.8
C13 C14 C15 119.81(15)
C13 C14 H14 120.1
C15 C14 H14 120.1
C14 C15 C16 120.16(14)
C14 C15 H15 119.9
C16 C15 H15 119.9
C15 C16 C11 119.99(14)
C15 C16 H16 120.0
C11 C16 H16 120.0
N1 C10 C9 118.32(12)
N1 C10 C5 123.01(13)
C9 C10 C5 118.67(13)
C8 C9 C10 120.35(13)
C8 C9 H9 119.8
C10 C9 H9 119.8
C9 C8 C7 120.54(14)
C9 C8 H8 119.7
C7 C8 H8 119.7
C6 C7 C8 120.23(14)
C6 C7 H7 119.9
C8 C7 H7 119.9
C7 C6 C5 119.86(14)
C7 C6 H6 120.1
C5 C6 H6 120.1
C6 C5 C10 120.33(13)
C6 C5 C4 122.36(13)
C10 C5 C4 117.28(12)
N4 C4 N3 115.81(13)
N4 C4 C5 128.50(13)
N3 C4 C5 115.65(12)
N4 C21 C22 107.29(12)
N4 C21 H21A 110.3
C22 C21 H21A 110.3
N4 C21 H21B 110.3
C22 C21 H21B 110.3
H21A C21 H21B 108.5
N3 C22 C21 101.73(12)
N3 C22 H22A 111.4
C21 C22 H22A 111.4
N3 C22 H22B 111.4
C21 C22 H22B 111.4
H22A C22 H22B 109.3

loop_
_geom_bond_atom_site_label_1
_geom_bond_atom_site_label_2
_geom_bond_distance
N1 C2 1.3037(18)
N1 C10 1.4014(17)
N3 C2 1.3604(17)
N3 C4 1.3992(18)
N3 C22 1.4739(18)
N4 C4 1.2783(18)
N4 C21 1.475(2)
O1 H01 0.90(3)
O1 H02 0.93(3)
C2 C11 1.4892(19)
C11 C12 1.387(2)
C11 C16 1.392(2)
C12 C13 1.385(2)
C12 H12 0.9400
C13 C14 1.380(2)
C13 H13 0.9400
C14 C15 1.384(2)
C14 H14 0.9400
C15 C16 1.387(2)
C15 H15 0.9400
C16 H16 0.9400
C10 C9 1.402(2)
C10 C5 1.4060(19)
C9 C8 1.375(2)
C9 H9 0.9400
C8 C7 1.393(2)
C8 H8 0.9400
C7 C6 1.374(2)
C7 H7 0.9400
C6 C5 1.397(2)
C6 H6 0.9400
C5 C4 1.452(2)
C21 C22 1.531(2)
C21 H21A 0.9800
C21 H21B 0.9800
C22 H22A 0.9800
C22 H22B 0.9800

loop_
_geom_hbond_atom_site_label_D
_geom_hbond_atom_site_label_H
_geom_hbond_atom_site_label_A
_geom_hbond_distance_DH
_geom_hbond_distance_HA
_geom_hbond_distance_DA
_geom_hbond_angle_DHA
_geom_hbond_site_symmetry_A
O1 H01 N1 0.90(3) 2.02(3) 2.9012(18) 165(2) .
O1 H02 N4 0.93(3) 1.96(3) 2.8766(19) 168(2) 1_655

loop_
_geom_torsion_atom_site_label_1
_geom_torsion_atom_site_label_2
_geom_torsion_atom_site_label_3
_geom_torsion_atom_site_label_4
_geom_torsion
C10 N1 C2 N3 -0.2(2)
C10 N1 C2 C11 -179.20(11)
C4 N3 C2 N1 -2.6(2)
C22 N3 C2 N1 -173.87(15)
C4 N3 C2 C11 176.43(12)
C22 N3 C2 C11 5.2(2)
N1 C2 C11 C12 -121.14(15)
N3 C2 C11 C12 59.78(18)
N1 C2 C11 C16 59.04(18)
N3 C2 C11 C16 -120.04(15)
C16 C11 C12 C13 0.3(2)
C2 C11 C12 C13 -179.49(14)
C11 C12 C13 C14 1.7(2)
C12 C13 C14 C15 -2.1(2)
C13 C14 C15 C16 0.5(2)
C14 C15 C16 C11 1.4(2)
C12 C11 C16 C15 -1.9(2)
C2 C11 C16 C15 177.95(13)
C2 N1 C10 C9 -178.92(12)
C2 N1 C10 C5 1.2(2)
N1 C10 C9 C8 -179.16(13)
C5 C10 C9 C8 0.7(2)
C10 C9 C8 C7 0.6(2)
C9 C8 C7 C6 -1.1(2)
C8 C7 C6 C5 0.4(2)
C7 C6 C5 C10 0.9(2)
C7 C6 C5 C4 178.85(13)
N1 C10 C5 C6 178.42(13)
C9 C10 C5 C6 -1.4(2)
N1 C10 C5 C4 0.4(2)
C9 C10 C5 C4 -179.48(12)
C21 N4 C4 N3 1.01(18)
C21 N4 C4 C5 -176.45(14)
C2 N3 C4 N4 -173.76(13)
C22 N3 C4 N4 -0.93(18)
C2 N3 C4 C5 4.03(19)
C22 N3 C4 C5 176.86(12)
C6 C5 C4 N4 -3.4(2)
C10 C5 C4 N4 174.63(14)
C6 C5 C4 N3 179.15(13)
C10 C5 C4 N3 -2.83(18)
C4 N4 C21 C22 -0.68(18)
C2 N3 C22 C21 172.69(14)
C4 N3 C22 C21 0.39(16)
N4 C21 C22 N3 0.14(17)
